data_2200982
loop_
_publ_author_name
'H\"okelek, Tuncer'
'Saripinar, Em\"in'
'Y\?ild\?ir\?im, Isma\"il'
'Akkurt, Mehmet'
'Ak\,camur, Yunus'

_publ_section_title
;
 4-(4-Methoxybenzoyl)-5-(4-methoxyphenyl)-2,3-dihydro-2,3-furandione
;
_journal_issue 1
_journal_name_full 'Acta Crystallographica Section E'
_journal_page_first o30
_journal_page_last o32
_journal_paper_doi 10.1107/S1600536801020669
_journal_volume 58
_journal_year 2002
_chemical_formula_iupac 'C19 H14 O6'
_chemical_formula_moiety 'C19 H14 O6'
_chemical_formula_sum 'C19 H14 O6'
_chemical_formula_weight 338.3
_space_group_IT_number 14
_symmetry_cell_setting monoclinic
_symmetry_space_group_name_Hall '-P 2yn'
_symmetry_space_group_name_H-M 'P 1 21/n 1'
_audit_creation_method SHELXL-97
_cell_angle_alpha 90
_cell_angle_beta 96.197(8)
_cell_angle_gamma 90
_cell_formula_units_Z 4
_cell_length_a 8.3574(10)
_cell_length_b 9.5422(10)
_cell_length_c 19.775(2)
_cell_measurement_reflns_used 25
_cell_measurement_temperature 293(2)
_cell_measurement_theta_max 18
_cell_measurement_theta_min 10
_cell_volume 1567.8(3)
_computing_cell_refinement 'CAD-4 EXPRESS'
_computing_data_collection 'CAD-4 EXPRESS (Enraf-Nonius, 1994)'
_computing_data_reduction 'XCAD4 (Harms & Wocadlo, 1995)'
_computing_molecular_graphics 'ORTEPII (Johnson, 1976)'
_computing_publication_material SHELXL97
_computing_structure_refinement 'SHELXL97 (Sheldrick, 1997)'
_computing_structure_solution 'SHELXS97 (Sheldrick, 1997)'
_diffrn_measured_fraction_theta_full 1
_diffrn_measured_fraction_theta_max 1
_diffrn_measurement_device_type 'Enraf-Nonius Turbo-CAD-4'
_diffrn_measurement_method 'non-profiled \w/2\q'
_diffrn_radiation_type MoK\a
_diffrn_radiation_wavelength .71073
_diffrn_reflns_av_R_equivalents .019
_diffrn_reflns_limit_h_max 9
_diffrn_reflns_limit_h_min -9
_diffrn_reflns_limit_k_max 11
_diffrn_reflns_limit_k_min -11
_diffrn_reflns_limit_l_max 22
_diffrn_reflns_limit_l_min -22
_diffrn_reflns_number 2479
_diffrn_reflns_theta_full 24.2
_diffrn_reflns_theta_max 24.2
_diffrn_reflns_theta_min 2.37
_diffrn_standards_decay_% 0
_diffrn_standards_interval_time 120
_diffrn_standards_number 3
_exptl_absorpt_coefficient_mu .108
_exptl_absorpt_correction_T_max .979
_exptl_absorpt_correction_T_min .968
_exptl_absorpt_correction_type psi-scan
_exptl_absorpt_process_details '(MolEN; Fair, 1990)'
_exptl_crystal_colour colorless
_exptl_crystal_density_diffrn 1.433
_exptl_crystal_density_method 'not measured'
_exptl_crystal_description rod-shaped
_exptl_crystal_F_000 704
_exptl_crystal_size_max .3
_exptl_crystal_size_mid .25
_exptl_crystal_size_min .2
_refine_diff_density_max .153
_refine_diff_density_min -.215
_refine_ls_extinction_method none
_refine_ls_goodness_of_fit_ref .979
_refine_ls_hydrogen_treatment constr
_refine_ls_matrix_type full
_refine_ls_number_parameters 226
_refine_ls_number_reflns 2300
_refine_ls_number_restraints 0
_refine_ls_restrained_S_all .979
_refine_ls_R_factor_gt .0448
_refine_ls_shift/su_max .001
_refine_ls_structure_factor_coef Fsqd
_refine_ls_weighting_details 'calc w = 1/[\s^2^(Fo^2^)+(0.0507P)^2^]  where P = (Fo^2^+2Fc^2^)/3'
_refine_ls_weighting_scheme calc
_refine_ls_wR_factor_ref .1158
_reflns_number_gt 1188
_reflns_number_total 2395
_reflns_threshold_expression I>2\s(I)
_cod_data_source_file wn6074.cif
_cod_data_source_block I
_cod_original_sg_symbol_H-M 'P 21/n'
_cod_database_code 2200982
_cod_database_fobs_code 2200982

loop_
_symmetry_equiv_pos_as_xyz
'x, y, z'
'-x+1/2, y+1/2, -z+1/2'
'-x, -y, -z'
'x-1/2, -y-1/2, z-1/2'

loop_
_atom_site_label
_atom_site_fract_x
_atom_site_fract_y
_atom_site_fract_z
_atom_site_U_iso_or_equiv
_atom_site_adp_type
_atom_site_calc_flag
_atom_site_refinement_flags
_atom_site_occupancy
_atom_site_disorder_assembly
_atom_site_disorder_group
_atom_site_type_symbol
O6 .5005(3) .2114(2) 1.00187(13) .0570(7) Uani d . 1 . . O
C19 .5758(5) .1314(4) 1.0580(2) .0733(13) Uani d . 1 . . C
H19A .6388 .0576 1.0412 .11 Uiso calc R 1 . . H
H19B .4946 .0916 1.083 .11 Uiso calc R 1 . . H
H19C .6444 .1914 1.0874 .11 Uiso calc R 1 . . H
O1 .0380(3) .7298(2) .98265(11) .0437(6) Uani d . 1 . . O
O2 -.1373(3) .9064(2) .95772(12) .0523(7) Uani d . 1 . . O
O5 .7175(3) .8604(3) 1.30417(11) .0635(8) Uani d . 1 . . O
C16 .4062(4) .3205(4) 1.01637(18) .0427(9) Uani d . 1 . . C
O3 -.1266(3) .9238(3) 1.10754(12) .0622(7) Uani d . 1 . . O
C4 .1114(4) .6713(3) 1.04403(17) .0393(9) Uani d . 1 . . C
C13 .2095(4) .5512(3) 1.03394(17) .0377(8) Uani d . 1 . . C
C1 -.0614(4) .8368(4) .99964(18) .0417(9) Uani d . 1 . . C
C6 .2749(4) .7437(3) 1.20470(16) .0404(9) Uani d . 1 . . C
C3 .0671(4) .7371(3) 1.09969(17) .0389(9) Uani d . 1 . . C
C18 .2406(4) .5086(3) .96916(17) .0415(9) Uani d . 1 . . C
H18 .1958 .5584 .9313 .05 Uiso calc R 1 . . H
C15 .3731(4) .3577(4) 1.08106(18) .0466(9) Uani d . 1 . . C
H15 .4156 .306 1.1186 .056 Uiso calc R 1 . . H
C17 .3358(4) .3950(4) .96036(18) .0449(9) Uani d . 1 . . C
H17 .3535 .3673 .9167 .054 Uiso calc R 1 . . H
C14 .2769(4) .4716(3) 1.08922(17) .0443(9) Uani d . 1 . . C
H14 .2559 .4967 1.1328 .053 Uiso calc R 1 . . H
C10 .5311(4) .8602(4) 1.20126(16) .0522(10) Uani d . 1 . . C
H10 .6004 .9118 1.1772 .063 Uiso calc R 1 . . H
C11 .3825(4) .8196(4) 1.17067(16) .0481(10) Uani d . 1 . . C
H11 .3533 .844 1.1255 .058 Uiso calc R 1 . . H
O4 .0099(3) .6634(3) 1.20688(13) .0735(9) Uani d . 1 . . O
C5 .1131(5) .7083(3) 1.17384(17) .0466(10) Uani d . 1 . . C
C2 -.0492(4) .8425(4) 1.07723(18) .0456(9) Uani d . 1 . . C
C9 .5758(4) .8234(4) 1.26806(17) .0487(10) Uani d . 1 . . C
C8 .4738(5) .7415(4) 1.30239(17) .0576(11) Uani d . 1 . . C
H8 .5059 .7127 1.3467 .069 Uiso calc R 1 . . H
C7 .3262(5) .7030(4) 1.27137(17) .0555(10) Uani d . 1 . . C
H7 .2587 .6486 1.2951 .067 Uiso calc R 1 . . H
C12 .8156(5) .9598(4) 1.27410(19) .0679(12) Uani d . 1 . . C
H12A .9117 .9767 1.3042 .102 Uiso calc R 1 . . H
H12B .7573 1.046 1.2662 .102 Uiso calc R 1 . . H
H12C .844 .9237 1.2317 .102 Uiso calc R 1 . . H

loop_
_atom_site_aniso_label
_atom_site_aniso_U_11
_atom_site_aniso_U_22
_atom_site_aniso_U_33
_atom_site_aniso_U_12
_atom_site_aniso_U_13
_atom_site_aniso_U_23
O6 .0611(16) .0399(15) .0703(17) .0112(14) .0088(14) -.0005(13)
C19 .069(3) .054(3) .093(3) .019(2) -.014(2) .001(2)
O1 .0492(16) .0385(14) .0422(14) .0032(12) -.0003(12) .0006(11)
O2 .0505(17) .0456(16) .0578(16) -.0004(13) -.0072(13) .0074(14)
O5 .0648(19) .078(2) .0438(15) -.0049(16) -.0133(14) .0031(14)
C16 .043(2) .029(2) .058(3) -.0048(19) .0098(19) -.0016(19)
O3 .0638(18) .0582(17) .0661(18) .0129(15) .0143(14) -.0044(14)
C4 .038(2) .036(2) .044(2) -.0069(19) .0000(18) .0050(19)
C13 .034(2) .032(2) .047(2) -.0006(18) .0039(17) .0014(18)
C1 .037(2) .035(2) .053(2) -.0046(19) .0046(19) .000(2)
C6 .050(2) .040(2) .031(2) .0002(19) .0060(18) -.0019(17)
C3 .039(2) .035(2) .043(2) -.0013(17) .0051(17) .0001(18)
C18 .044(2) .037(2) .044(2) -.0024(18) .0020(18) .0069(17)
C15 .052(2) .039(2) .047(2) .001(2) -.0020(19) .0080(18)
C17 .049(2) .040(2) .047(2) -.0061(19) .0087(19) -.0005(19)
C14 .049(2) .041(2) .042(2) -.002(2) .0010(18) -.0046(18)
C10 .058(3) .060(3) .037(2) -.013(2) -.0001(19) .0059(19)
C11 .056(3) .056(2) .032(2) -.007(2) .0009(19) .0061(18)
O4 .063(2) .093(2) .0685(18) -.0066(17) .0221(15) .0247(16)
C5 .058(3) .040(2) .044(2) .002(2) .015(2) .0023(18)
C2 .053(3) .034(2) .051(2) -.005(2) .010(2) -.0031(19)
C9 .056(3) .053(2) .035(2) .001(2) -.002(2) -.003(2)
C8 .075(3) .069(3) .028(2) .004(2) -.001(2) .009(2)
C7 .072(3) .057(2) .040(2) -.001(2) .014(2) .006(2)
C12 .055(3) .088(3) .058(3) -.008(3) -.005(2) -.008(2)

loop_
_atom_type_symbol
_atom_type_description
_atom_type_scat_dispersion_real
_atom_type_scat_dispersion_imag
_atom_type_scat_source
C C .0033 .0016 'International Tables Vol C Tables 4.2.6.8 and 6.1.1.4'
H H 0 0 'International Tables Vol C Tables 4.2.6.8 and 6.1.1.4'
O O .0106 .006 'International Tables Vol C Tables 4.2.6.8 and 6.1.1.4'

loop_
_geom_angle_atom_site_label_1
_geom_angle_atom_site_label_2
_geom_angle_atom_site_label_3
_geom_angle
_geom_angle_publ_flag
O6 C19 H19A 109.5 ?
O6 C19 H19B 109.5 ?
H19A C19 H19B 109.5 ?
O6 C19 H19C 109.5 ?
H19A C19 H19C 109.5 ?
H19B C19 H19C 109.5 ?
C1 O1 C4 107.4(3) yes
C9 O5 C12 117.4(3) yes
C16 O6 C19 117.5(3) yes
O2 C1 C2 130.7(3) yes
O1 C1 C2 107.1(3) yes
O3 C2 C3 132.6(3) yes
C3 C2 C1 104.8(3) yes
C4 C3 C2 108.0(3) yes
C4 C3 C5 130.3(3) yes
C3 C4 O1 112.6(3) yes
C3 C4 C13 133.9(3) yes
O1 C4 C13 113.4(3) yes
O4 C5 C6 122.4(3) yes
O4 C5 C3 117.9(3) yes
C6 C5 C3 119.6(3) yes
C7 C6 C5 120.4(3) yes
O5 C9 C10 124.5(3) yes
O6 C16 C15 124.8(3) yes
O6 C16 C17 115.4(3) yes
C15 C16 C17 119.7(3) yes
C18 C13 C14 117.4(3) ?
C18 C13 C4 121.7(3) ?
C14 C13 C4 120.9(3) ?
O2 C1 O1 122.2(3) ?
C11 C6 C7 117.0(3) ?
C11 C6 C5 122.6(3) ?
C2 C3 C5 121.6(3) ?
C17 C18 C13 121.1(3) ?
C17 C18 H18 119.4 ?
C13 C18 H18 119.4 ?
C14 C15 C16 119.3(3) ?
C14 C15 H15 120.3 ?
C16 C15 H15 120.3 ?
C18 C17 C16 120.4(3) ?
C18 C17 H17 119.8 ?
C16 C17 H17 119.8 ?
C15 C14 C13 122.0(3) ?
C15 C14 H14 119 ?
C13 C14 H14 119 ?
C11 C10 C9 119.2(3) ?
C11 C10 H10 120.4 ?
C9 C10 H10 120.4 ?
C10 C11 C6 122.4(3) ?
C10 C11 H11 118.8 ?
C6 C11 H11 118.8 ?
O3 C2 C1 122.6(3) ?
O5 C9 C8 115.8(3) ?
C10 C9 C8 119.7(4) ?
C7 C8 C9 120.3(3) ?
C7 C8 H8 119.9 ?
C9 C8 H8 119.9 ?
C8 C7 C6 121.3(3) ?
C8 C7 H7 119.4 ?
C6 C7 H7 119.4 ?
O5 C12 H12A 109.5 ?
O5 C12 H12B 109.5 ?
H12A C12 H12B 109.5 ?
O5 C12 H12C 109.5 ?
H12A C12 H12C 109.5 ?
H12B C12 H12C 109.5 ?

loop_
_geom_bond_atom_site_label_1
_geom_bond_atom_site_label_2
_geom_bond_site_symmetry_2
_geom_bond_distance
_geom_bond_publ_flag
C19 H19A . .96 ?
C19 H19B . .96 ?
C19 H19C . .96 ?
O1 C1 . 1.381(4) yes
O1 C4 . 1.414(4) yes
O2 C1 . 1.191(4) yes
O4 C5 . 1.215(4) yes
O5 C9 . 1.362(4) yes
O5 C12 . 1.425(4) yes
O6 C16 . 1.355(4) yes
O6 C19 . 1.436(4) yes
C16 C15 . 1.384(4) ?
C16 C17 . 1.392(4) ?
O3 C2 . 1.210(4) ?
C1 C2 . 1.528(5) yes
C3 C2 . 1.436(5) yes
C3 C5 . 1.501(5) yes
C4 C3 . 1.353(4) yes
C4 C13 . 1.435(4) yes
C13 C18 . 1.395(4) ?
C13 C14 . 1.399(4) ?
C6 C11 . 1.384(4) ?
C6 C7 . 1.397(4) ?
C6 C5 . 1.462(5) yes
C18 C17 . 1.367(4) ?
C18 H18 . .93 ?
C15 C14 . 1.372(4) ?
C15 H15 . .93 ?
C17 H17 . .93 ?
C14 H14 . .93 ?
C10 C11 . 1.377(4) ?
C10 C9 . 1.379(4) ?
C10 H10 . .93 ?
C11 H11 . .93 ?
C9 C8 . 1.387(5) ?
C8 C7 . 1.368(5) ?
C8 H8 . .93 ?
C7 H7 . .93 ?
C12 H12A . .96 ?
C12 H12B . .96 ?
C12 H12C . .96 ?

loop_
_geom_torsion_atom_site_label_1
_geom_torsion_atom_site_label_2
_geom_torsion_atom_site_label_3
_geom_torsion_atom_site_label_4
_geom_torsion
_geom_torsion_publ_flag
C1 O1 C4 C3 -1.3(3) ?
C1 O1 C4 C13 175.6(2) ?
C3 C4 C13 C18 -177.5(3) ?
O1 C4 C13 C18 6.5(4) ?
C3 C4 C13 C14 3.0(6) ?
O1 C4 C13 C14 -173.1(3) ?
C4 O1 C1 O2 178.9(3) ?
C4 O1 C1 C2 -.8(3) ?
C2 C3 C5 O4 64.2(4) yes
O1 C4 C3 C2 3.0(4) ?
C13 C4 C3 C2 -173.1(3) ?
O1 C4 C3 C5 178.8(3) ?
C13 C4 C3 C5 2.7(6) ?
C14 C13 C18 C17 -1.2(5) ?
C4 C13 C18 C17 179.2(3) ?
O6 C16 C15 C14 179.3(3) ?
C17 C16 C15 C14 -2.9(5) ?
C13 C18 C17 C16 -1.1(5) ?
O6 C16 C17 C18 -178.9(3) ?
C15 C16 C17 C18 3.2(5) ?
C16 C15 C14 C13 .6(5) ?
C18 C13 C14 C15 1.5(5) ?
C4 C13 C14 C15 -179.0(3) ?
C9 C10 C11 C6 .5(5) ?
C7 C6 C11 C10 -3.1(5) ?
C5 C6 C11 C10 175.9(3) ?
C11 C6 C5 O4 -167.1(3) yes
C7 C6 C5 O4 11.9(5) ?
C11 C6 C5 C3 8.6(5) yes
C7 C6 C5 C3 -172.5(3) ?
C4 C3 C5 O4 -111.2(4) ?
C4 C3 C5 C6 73.0(5) ?
C2 C3 C5 C6 -111.7(4) ?
C4 C3 C2 O3 177.2(4) ?
C5 C3 C2 O3 .9(6) ?
C4 C3 C2 C1 -3.3(3) ?
C5 C3 C2 C1 -179.5(3) ?
O2 C1 C2 O3 2.4(6) ?
O1 C1 C2 O3 -177.9(3) ?
O2 C1 C2 C3 -177.2(4) ?
O1 C1 C2 C3 2.5(3) ?
C12 O5 C9 C10 9.3(5) yes
C12 O5 C9 C8 -171.6(3) yes
C11 C10 C9 O5 -178.3(3) ?
C11 C10 C9 C8 2.7(5) ?
O5 C9 C8 C7 177.7(3) ?
C10 C9 C8 C7 -3.2(5) ?
C9 C8 C7 C6 .5(6) ?
C11 C6 C7 C8 2.6(5) ?
C5 C6 C7 C8 -176.4(3) ?
C19 O6 C16 C15 -2.2(5) yes
C19 O6 C16 C17 180.0(3) yes

loop_
_cod_related_entry_id
_cod_related_entry_database
_cod_related_entry_code
1 ChemSpider 10595802
